data_7118050
loop_
_publ_author_name
'Yamamoto, Y.'
'Kurohara, T.'
'Shibuya, M.'

_publ_section_title
;
 CF3-Substituted semisquarate: a pluripotent building block for the
 divergent synthesis of trifluoromethylated functional molecules.
;
_journal_issue 91
_journal_name_full 'Chemical communications (Cambridge, England)'
_journal_page_first 16357
_journal_page_last 16360
_journal_paper_doi 10.1039/c5cc06920c
_journal_volume 51
_journal_year 2015
_chemical_formula_sum 'C21 H20 F3 N O5'
_chemical_formula_weight 423.38
_space_group_crystal_system monoclinic
_space_group_IT_number 14
_space_group_name_Hall '-P 2ybc'
_space_group_name_H-M_alt 'P 1 21/c 1'
_symmetry_space_group_name_Hall '-P 2ybc'
_symmetry_space_group_name_H-M 'P 1 21/c 1'
_atom_sites_solution_hydrogens geom
_audit_update_record
;
2015-08-04 deposited with the CCDC.
2015-09-15 downloaded from the CCDC.
;
_cell_angle_alpha 90
_cell_angle_beta 90.796(3)
_cell_angle_gamma 90
_cell_formula_units_Z 4
_cell_length_a 14.1742(13)
_cell_length_b 11.9882(11)
_cell_length_c 11.3206(10)
_cell_measurement_reflns_used 9751
_cell_measurement_temperature 93.0(2)
_cell_measurement_theta_max 25.0501
_cell_measurement_theta_min 2.8494
_cell_volume 1923.4(3)
_computing_cell_refinement 'SAINT V8.32B (Bruker AXS Inc., 2013)'
_computing_data_collection 'Bruker Instrument Service v3.0.29'
_computing_data_reduction 'SAINT V8.32B (Bruker AXS Inc., 2013)'
_computing_molecular_graphics 'XSHELL V6.3.1 (Bruke AXS)'
_computing_publication_material 'Generate Report (Bruker AXS)'
_computing_structure_refinement 'SHELXL-2013 (Sheldrick, 2013)'
_diffrn_ambient_temperature 93.0(2)
_diffrn_detector_area_resol_mean 10.4167
_diffrn_measured_fraction_theta_full 0.975
_diffrn_measured_fraction_theta_max 0.975
_diffrn_measurement_device_type 'Bruker D8 goniometer'
_diffrn_measurement_method 'omega scans'
_diffrn_radiation_monochromator graphite
_diffrn_radiation_type MoK\a
_diffrn_radiation_wavelength 0.71073
_diffrn_reflns_av_R_equivalents 0.0597
_diffrn_reflns_limit_h_max 15
_diffrn_reflns_limit_h_min -16
_diffrn_reflns_limit_k_max 14
_diffrn_reflns_limit_k_min -14
_diffrn_reflns_limit_l_max 13
_diffrn_reflns_limit_l_min -13
_diffrn_reflns_number 12346
_diffrn_reflns_theta_full 25.07
_diffrn_reflns_theta_max 25.07
_diffrn_reflns_theta_min 2.23
_diffrn_source 'sealed tube'
_exptl_absorpt_coefficient_mu 0.123
_exptl_absorpt_correction_T_max 0.98
_exptl_absorpt_correction_T_min 0.87
_exptl_absorpt_correction_type empirical
_exptl_absorpt_process_details 'SADABS V2012/1 (Bruker AXS Inc.)'
_exptl_crystal_density_diffrn 1.462
_exptl_crystal_density_method 'not measured'
_exptl_crystal_F_000 880
_exptl_crystal_size_max 0.500
_exptl_crystal_size_mid 0.400
_exptl_crystal_size_min 0.200
_refine_diff_density_max 0.262
_refine_diff_density_min -0.378
_refine_ls_extinction_method none
_refine_ls_goodness_of_fit_ref 0.969
_refine_ls_hydrogen_treatment constr
_refine_ls_matrix_type full
_refine_ls_number_parameters 276
_refine_ls_number_reflns 3328
_refine_ls_number_restraints 0
_refine_ls_restrained_S_all 0.969
_refine_ls_R_factor_all 0.0497
_refine_ls_R_factor_gt 0.0472
_refine_ls_shift/su_max 0.011
_refine_ls_shift/su_mean 0.001
_refine_ls_structure_factor_coef Fsqd
_refine_ls_weighting_details 'w=1/[\s^2^(Fo^2^)+(0.0779P)^2^+1.2577P] where P=(Fo^2^+2Fc^2^)/3'
_refine_ls_weighting_scheme calc
_refine_ls_wR_factor_gt 0.1250
_refine_ls_wR_factor_ref 0.1279
_reflns_number_gt 3073
_reflns_number_total 3328
_reflns_threshold_expression 'I > 2\s(I)'
_cod_data_source_file c5cc06920c2.cif
_cod_data_source_block I
_cod_database_code 7118050
_audit_block_doi 10.5517/cc1jk83g

loop_
_space_group_symop_operation_xyz
'x, y, z'
'-x, y+1/2, -z+1/2'
'-x, -y, -z'
'x, -y-1/2, z-1/2'

loop_
_atom_site_type_symbol
_atom_site_label
_atom_site_fract_x
_atom_site_fract_y
_atom_site_fract_z
_atom_site_U_iso_or_equiv
_atom_site_adp_type
_atom_site_calc_flag
_atom_site_refinement_flags_adp
_atom_site_refinement_flags_posn
_atom_site_occupancy
C C1 0.15832(12) 1.24585(14) 0.21020(16) 0.0211(4) Uani d . . 1
H H1A 0.0972 1.2239 0.1761 0.032 Uiso calc U R 1
H H1B 0.1712 1.324 0.1906 0.032 Uiso calc U R 1
H H1C 0.1569 1.2371 0.2962 0.032 Uiso calc U R 1
C C2 0.33027(12) 1.19856(14) 0.21745(16) 0.0206(4) Uani d . . 1
H H2A 0.3256 1.1909 0.3034 0.031 Uiso calc U R 1
H H2B 0.3485 1.2752 0.1979 0.031 Uiso calc U R 1
H H2C 0.378 1.1466 0.1882 0.031 Uiso calc U R 1
C C3 0.23965(13) 1.17686(14) 0.02653(15) 0.0213(4) Uani d . . 1
H H3A 0.2883 1.1254 -0.0012 0.032 Uiso calc U R 1
H H3B 0.2551 1.2529 0.0016 0.032 Uiso calc U R 1
H H3C 0.1783 1.1553 -0.0073 0.032 Uiso calc U R 1
C C4 0.23548(12) 1.17219(13) 0.16002(15) 0.0170(4) Uani d . . 1
C C5 0.13964(11) 1.00385(13) 0.17380(14) 0.0143(4) Uani d . . 1
C C6 0.09675(11) 0.80264(13) 0.18621(14) 0.0142(4) Uani d . . 1
C C7 0.03855(11) 0.78986(14) 0.08677(15) 0.0163(4) Uani d . . 1
H H7 0.0196 0.8516 0.0395 0.02 Uiso calc U R 1
C C8 0.01000(12) 0.68225(14) 0.06093(15) 0.0187(4) Uani d . . 1
H H8 -0.03 0.6699 -0.0059 0.022 Uiso calc U R 1
C C9 0.03806(12) 0.59038(14) 0.13011(15) 0.0189(4) Uani d . . 1
H H9 0.0163 0.5179 0.1094 0.023 Uiso calc U R 1
C C10 0.09649(11) 0.60335(13) 0.22716(15) 0.0168(4) Uani d . . 1
H H10 0.1156 0.541 0.2735 0.02 Uiso calc U R 1
C C11 0.12684(11) 0.71114(13) 0.25553(14) 0.0146(3) Uani d . . 1
C C12 0.18709(11) 0.75572(13) 0.34705(14) 0.0141(3) Uani d . . 1
C C13 0.23419(11) 0.69954(13) 0.44496(14) 0.0146(4) Uani d . . 1
C C14 0.29258(11) 0.77306(13) 0.52746(14) 0.0152(4) Uani d . . 1
C C15 0.29284(11) 0.88549(14) 0.51436(14) 0.0160(4) Uani d . . 1
C C16 0.22821(11) 0.94243(13) 0.42836(14) 0.0155(4) Uani d . . 1
C C17 0.19121(11) 0.86910(13) 0.33311(14) 0.0141(3) Uani d . . 1
C C18 0.40275(12) 0.63133(14) 0.59924(15) 0.0194(4) Uani d . . 1
H H18 0.3664 0.5638 0.5737 0.023 Uiso calc U R 1
C C19 0.47262(14) 0.66244(17) 0.50567(19) 0.0317(5) Uani d . . 1
H H19A 0.4391 0.6751 0.4305 0.048 Uiso calc U R 1
H H19B 0.5182 0.6018 0.4963 0.048 Uiso calc U R 1
H H19C 0.5059 0.7307 0.5293 0.048 Uiso calc U R 1
C C20 0.44770(14) 0.61101(17) 0.71833(17) 0.0288(4) Uani d . . 1
H H20A 0.4807 0.6786 0.7446 0.043 Uiso calc U R 1
H H20B 0.4928 0.5494 0.7127 0.043 Uiso calc U R 1
H H20C 0.3988 0.5918 0.7753 0.043 Uiso calc U R 1
C C21 0.35247(12) 0.96006(14) 0.59236(15) 0.0193(4) Uani d . . 1
F F1 0.43224(8) 0.91174(9) 0.62951(12) 0.0393(3) Uani d . . 1
F F2 0.30714(9) 0.99459(11) 0.68782(10) 0.0400(3) Uani d . . 1
F F3 0.37996(8) 1.05163(9) 0.53530(10) 0.0317(3) Uani d . . 1
N N1 0.13729(9) 0.90009(11) 0.23554(12) 0.0137(3) Uani d . . 1
O O1 0.07651(8) 1.03218(9) 0.10939(10) 0.0184(3) Uani d . . 1
O O2 0.22039(8) 1.05451(9) 0.19845(10) 0.0154(3) Uani d . . 1
O O3 0.20435(9) 1.03899(9) 0.44139(10) 0.0194(3) Uani d . . 1
O O4 0.22932(8) 0.59927(9) 0.46243(11) 0.0198(3) Uani d . . 1
O O5 0.33734(8) 0.72504(9) 0.61940(10) 0.0175(3) Uani d . . 1

loop_
_atom_site_aniso_label
_atom_site_aniso_U_11
_atom_site_aniso_U_22
_atom_site_aniso_U_33
_atom_site_aniso_U_12
_atom_site_aniso_U_13
_atom_site_aniso_U_23
C1 0.0241(9) 0.0157(8) 0.0233(9) -0.0002(7) 0.0005(7) -0.0002(7)
C2 0.0219(9) 0.0173(8) 0.0226(9) -0.0035(7) 0.0007(7) 0.0009(7)
C3 0.0272(9) 0.0164(8) 0.0204(9) -0.0012(7) 0.0025(7) 0.0041(6)
C4 0.0213(9) 0.0087(8) 0.0210(9) -0.0019(6) 0.0006(7) 0.0025(6)
C5 0.0165(8) 0.0117(8) 0.0147(8) 0.0009(6) 0.0011(7) -0.0009(6)
C6 0.0132(8) 0.0135(8) 0.0159(8) -0.0014(6) 0.0028(6) -0.0004(6)
C7 0.0143(8) 0.0186(8) 0.0159(8) 0.0002(6) -0.0008(7) 0.0014(6)
C8 0.0171(8) 0.0220(9) 0.0168(9) -0.0023(7) -0.0011(7) -0.0023(6)
C9 0.0192(8) 0.0154(8) 0.0221(9) -0.0032(6) 0.0021(7) -0.0043(6)
C10 0.0170(8) 0.0150(8) 0.0183(8) -0.0007(6) 0.0020(7) 0.0013(6)
C11 0.0137(8) 0.0159(8) 0.0142(8) -0.0001(6) 0.0028(6) 0.0002(6)
C12 0.0132(7) 0.0147(8) 0.0145(8) 0.0002(6) 0.0023(6) 0.0001(6)
C13 0.0143(8) 0.0136(8) 0.0161(8) 0.0003(6) 0.0037(7) 0.0001(6)
C14 0.0133(8) 0.0175(8) 0.0148(8) 0.0023(6) 0.0029(6) 0.0011(6)
C15 0.0149(8) 0.0163(8) 0.0168(8) -0.0002(6) 0.0010(7) -0.0018(6)
C16 0.0155(8) 0.0146(8) 0.0166(8) -0.0018(6) 0.0028(7) 0.0001(6)
C17 0.0129(7) 0.0154(8) 0.0141(8) 0.0001(6) 0.0022(6) 0.0009(6)
C18 0.0177(8) 0.0157(8) 0.0248(9) 0.0039(6) -0.0013(7) 0.0004(7)
C19 0.0292(10) 0.0289(10) 0.0372(11) 0.0094(8) 0.0091(9) 0.0057(8)
C20 0.0249(10) 0.0313(10) 0.0299(10) 0.0078(8) -0.0055(8) 0.0024(8)
C21 0.0218(9) 0.0165(8) 0.0196(9) 0.0013(7) -0.0028(7) -0.0003(6)
F1 0.0328(7) 0.0229(6) 0.0614(8) 0.0033(5) -0.0289(6) -0.0081(5)
F2 0.0439(7) 0.0463(8) 0.0299(7) -0.0160(6) 0.0089(6) -0.0222(5)
F3 0.0362(6) 0.0238(6) 0.0349(7) -0.0140(5) -0.0106(5) 0.0045(4)
N1 0.0146(7) 0.0123(7) 0.0140(7) -0.0008(5) -0.0010(5) 0.0001(5)
O1 0.0195(6) 0.0153(6) 0.0202(6) 0.0013(5) -0.0033(5) 0.0016(5)
O2 0.0170(6) 0.0123(6) 0.0168(6) -0.0012(4) -0.0006(5) 0.0034(4)
O3 0.0246(6) 0.0126(6) 0.0210(6) 0.0014(5) 0.0007(5) -0.0007(4)
O4 0.0237(6) 0.0131(6) 0.0226(6) -0.0004(5) -0.0022(5) 0.0030(5)
O5 0.0194(6) 0.0183(6) 0.0149(6) 0.0047(5) -0.0017(5) 0.0005(4)

loop_
_atom_type_symbol
_atom_type_description
_atom_type_scat_dispersion_real
_atom_type_scat_dispersion_imag
_atom_type_scat_source
C C 0.0033 0.0016 'International Tables Vol C Tables 4.2.6.8 and 6.1.1.4'
H H 0.0000 0.0000 'International Tables Vol C Tables 4.2.6.8 and 6.1.1.4'
N N 0.0061 0.0033 'International Tables Vol C Tables 4.2.6.8 and 6.1.1.4'
O O 0.0106 0.0060 'International Tables Vol C Tables 4.2.6.8 and 6.1.1.4'
F F 0.0171 0.0103 'International Tables Vol C Tables 4.2.6.8 and 6.1.1.4'

loop_
_geom_angle_atom_site_label_1
_geom_angle_atom_site_label_2
_geom_angle_atom_site_label_3
_geom_angle
C4 C1 H1A 109.5
C4 C1 H1B 109.5
H1A C1 H1B 109.5
C4 C1 H1C 109.5
H1A C1 H1C 109.5
H1B C1 H1C 109.5
C4 C2 H2A 109.5
C4 C2 H2B 109.5
H2A C2 H2B 109.5
C4 C2 H2C 109.5
H2A C2 H2C 109.5
H2B C2 H2C 109.5
C4 C3 H3A 109.5
C4 C3 H3B 109.5
H3A C3 H3B 109.5
C4 C3 H3C 109.5
H3A C3 H3C 109.5
H3B C3 H3C 109.5
O2 C4 C3 109.49(13)
O2 C4 C2 101.63(13)
C3 C4 C2 111.91(14)
O2 C4 C1 109.45(13)
C3 C4 C1 112.92(14)
C2 C4 C1 110.83(14)
O1 C5 O2 129.54(15)
O1 C5 N1 121.59(14)
O2 C5 N1 108.84(13)
C7 C6 C11 122.29(15)
C7 C6 N1 129.97(15)
C11 C6 N1 107.74(14)
C8 C7 C6 116.20(15)
C8 C7 H7 121.9
C6 C7 H7 121.9
C7 C8 C9 122.25(16)
C7 C8 H8 118.9
C9 C8 H8 118.9
C10 C9 C8 121.27(15)
C10 C9 H9 119.4
C8 C9 H9 119.4
C9 C10 C11 117.90(15)
C9 C10 H10 121.0
C11 C10 H10 121.0
C10 C11 C6 120.07(16)
C10 C11 C12 133.44(16)
C6 C11 C12 106.49(14)
C17 C12 C11 108.18(14)
C17 C12 C13 121.91(14)
C11 C12 C13 129.83(15)
O4 C13 C12 123.66(15)
O4 C13 C14 120.20(15)
C12 C13 C14 116.14(14)
O5 C14 C15 120.64(15)
O5 C14 C13 118.38(14)
C15 C14 C13 120.75(14)
C14 C15 C16 121.55(15)
C14 C15 C21 121.85(15)
C16 C15 C21 116.42(14)
O3 C16 C17 123.86(15)
O3 C16 C15 121.71(15)
C17 C16 C15 114.28(14)
C12 C17 N1 109.52(14)
C12 C17 C16 121.35(14)
N1 C17 C16 127.37(14)
O5 C18 C20 104.12(13)
O5 C18 C19 109.91(14)
C20 C18 C19 113.33(16)
O5 C18 H18 109.8
C20 C18 H18 109.8
C19 C18 H18 109.8
C18 C19 H19A 109.5
C18 C19 H19B 109.5
H19A C19 H19B 109.5
C18 C19 H19C 109.5
H19A C19 H19C 109.5
H19B C19 H19C 109.5
C18 C20 H20A 109.5
C18 C20 H20B 109.5
H20A C20 H20B 109.5
C18 C20 H20C 109.5
H20A C20 H20C 109.5
H20B C20 H20C 109.5
F2 C21 F1 107.20(15)
F2 C21 F3 106.53(14)
F1 C21 F3 104.95(14)
F2 C21 C15 112.77(14)
F1 C21 C15 113.16(14)
F3 C21 C15 111.68(14)
C17 N1 C6 108.07(13)
C17 N1 C5 127.43(13)
C6 N1 C5 122.61(14)
C5 O2 C4 119.99(12)
C14 O5 C18 119.87(12)

loop_
_geom_bond_atom_site_label_1
_geom_bond_atom_site_label_2
_geom_bond_distance
C1 C4 1.522(2)
C1 H1A 0.98
C1 H1B 0.98
C1 H1C 0.98
C2 C4 1.518(2)
C2 H2A 0.98
C2 H2B 0.98
C2 H2C 0.98
C3 C4 1.514(2)
C3 H3A 0.98
C3 H3B 0.98
C3 H3C 0.98
C4 O2 1.4925(18)
C5 O1 1.196(2)
C5 O2 1.322(2)
C5 N1 1.427(2)
C6 C7 1.395(2)
C6 C11 1.411(2)
C6 N1 1.413(2)
C7 C8 1.382(2)
C7 H7 0.95
C8 C9 1.406(2)
C8 H8 0.95
C9 C10 1.375(3)
C9 H9 0.95
C10 C11 1.398(2)
C10 H10 0.95
C11 C12 1.437(2)
C12 C17 1.370(2)
C12 C13 1.452(2)
C13 O4 1.220(2)
C13 C14 1.521(2)
C14 O5 1.341(2)
C14 C15 1.356(2)
C15 C16 1.493(2)
C15 C21 1.507(2)
C16 O3 1.216(2)
C16 C17 1.481(2)
C17 N1 1.385(2)
C18 O5 1.476(2)
C18 C20 1.503(3)
C18 C19 1.507(3)
C18 H18 1.0
C19 H19A 0.98
C19 H19B 0.98
C19 H19C 0.98
C20 H20A 0.98
C20 H20B 0.98
C20 H20C 0.98
C21 F2 1.331(2)
C21 F1 1.333(2)
C21 F3 1.335(2)
